data_7241326
loop_
_publ_author_name
'Singha, Soumen'
'Goswami, Somen'
'Dey, Sanjoy Kumar'
'Jana, Rajkumar'
'Ray, Partha Pratim'
'Saha, Indrajit'
'Rizzoli, Corrado'
'Bag, Partha Pratim'
'Kumar, Sanjay'
'SAHA, RAJAT'

_publ_section_title
;
 Synergistic Effect of Various Intermolecular Interactions on
 Self-assembly and Optoelectronic Behaviour in Co-crystals/Salts of
 Tetrabromoterephthalic Acid: A Report on Their Structure, Theoretical
 Study and Hirshfeld Surface Analysis
;
_journal_name_full CrystEngComm
_journal_paper_doi 10.1039/D0CE01102A
_journal_year 2020
_chemical_formula_moiety 'C8H2Br4O4, C8Br4O4, 2(C6H7N2O), 2(H2O)'
_chemical_formula_sum 'C28 H20 Br8 N4 O12'
_chemical_formula_weight 1243.76
_space_group_crystal_system triclinic
_space_group_IT_number 2
_space_group_name_Hall '-P 1'
_space_group_name_H-M_alt 'P -1'
_atom_sites_solution_hydrogens geom
_audit_creation_method SHELXL-2014/7
_audit_update_record
;
2018-05-06 deposited with the CCDC.	2020-09-29 downloaded from the CCDC.
;
_cell_angle_alpha 108.671(2)
_cell_angle_beta 108.502(2)
_cell_angle_gamma 93.051(2)
_cell_formula_units_Z 1
_cell_length_a 9.0292(10)
_cell_length_b 9.4163(11)
_cell_length_c 12.2764(14)
_cell_measurement_reflns_used 10382
_cell_measurement_temperature 294(2)
_cell_measurement_theta_max 25.495
_cell_measurement_theta_min 1.872
_cell_volume 923.69(18)
_computing_cell_refinement 'SAINT (Bruker, 2008)'
_computing_data_collection 'APEX2 (Bruker, 2008)'
_computing_data_reduction 'SAINT (Bruker, 2008)'
_computing_structure_refinement 'SHELXL-2014/7 (Sheldrick, 2014)'
_computing_structure_solution 'SHELXT (Sheldrick, 2008)'
_diffrn_ambient_temperature 294(2)
_diffrn_measured_fraction_theta_full 1.000
_diffrn_measured_fraction_theta_max 1.000
_diffrn_measurement_device_type '\w scan'
_diffrn_radiation_type MoK\a
_diffrn_radiation_wavelength 0.71073
_diffrn_reflns_av_R_equivalents 0.0425
_diffrn_reflns_av_unetI/netI 0.0474
_diffrn_reflns_Laue_measured_fraction_full 1.000
_diffrn_reflns_Laue_measured_fraction_max 1.000
_diffrn_reflns_limit_h_max 10
_diffrn_reflns_limit_h_min -10
_diffrn_reflns_limit_k_max 11
_diffrn_reflns_limit_k_min -11
_diffrn_reflns_limit_l_max 14
_diffrn_reflns_limit_l_min -14
_diffrn_reflns_number 10382
_diffrn_reflns_point_group_measured_fraction_full 1.000
_diffrn_reflns_point_group_measured_fraction_max 1.000
_diffrn_reflns_theta_full 25.242
_diffrn_reflns_theta_max 25.495
_diffrn_reflns_theta_min 1.872
_diffrn_source 'Bruker APEX-II CCD'
_exptl_absorpt_coefficient_mu 8.748
_exptl_absorpt_correction_type multi-scan
_exptl_absorpt_process_details '(SADABS; Bruker, 2008)'
_exptl_crystal_colour Colourless
_exptl_crystal_density_diffrn 2.236
_exptl_crystal_description Needle
_exptl_crystal_F_000 592
_exptl_crystal_size_max 0.280
_exptl_crystal_size_mid 0.260
_exptl_crystal_size_min 0.180
_exptl_transmission_factor_max 0.736
_exptl_transmission_factor_min 0.209
_refine_diff_density_max 0.886
_refine_diff_density_min -0.749
_refine_diff_density_rms 0.095
_refine_ls_extinction_method none
_refine_ls_goodness_of_fit_ref 1.059
_refine_ls_hydrogen_treatment constr
_refine_ls_matrix_type full
_refine_ls_number_parameters 249
_refine_ls_number_reflns 3443
_refine_ls_number_restraints 0
_refine_ls_restrained_S_all 1.059
_refine_ls_R_factor_all 0.0348
_refine_ls_R_factor_gt 0.0305
_refine_ls_shift/su_max 0.001
_refine_ls_shift/su_mean 0.000
_refine_ls_structure_factor_coef Fsqd
_refine_ls_weighting_details 'w=1/[\s^2^(Fo^2^)+(0.0241P)^2^+0.7208P] where P=(Fo^2^+2Fc^2^)/3'
_refine_ls_weighting_scheme calc
_refine_ls_wR_factor_gt 0.0762
_refine_ls_wR_factor_ref 0.0785
_reflns_Friedel_coverage 0.000
_reflns_number_gt 3062
_reflns_number_total 3443
_reflns_threshold_expression 'I > 2\s(I)'
_cod_data_source_file d0ce01102a2.cif
_cod_data_source_block shelx
_cod_database_code 7241326
_shelx_shelxl_version_number 2014/7
_shelx_space_group_comment
;
The symmetry employed for this shelxl refinement is uniquely defined
by the following loop, which should always be used as a source of
symmetry information in preference to the above space-group names.
They are only intended as comments.
;
_shelx_estimated_absorpt_t_min 0.193
_shelx_estimated_absorpt_t_max 0.302

loop_
_space_group_symop_operation_xyz
'x, y, z'
'-x, -y, -z'

loop_
_atom_site_label
_atom_site_type_symbol
_atom_site_fract_x
_atom_site_fract_y
_atom_site_fract_z
_atom_site_U_iso_or_equiv
_atom_site_adp_type
_atom_site_occupancy
_atom_site_site_symmetry_order
_atom_site_calc_flag
_atom_site_refinement_flags_posn
_atom_site_refinement_flags_adp
_atom_site_refinement_flags_occupancy
_atom_site_disorder_assembly
_atom_site_disorder_group
Br1 Br 0.88569(4) 0.60765(5) 0.62422(4) 0.05375(14) Uani 1 1 d . . . . .
Br2 Br 0.64194(5) 0.86253(4) 0.64723(4) 0.05414(14) Uani 1 1 d . . . . .
Br3 Br 0.86917(4) 0.44669(5) 0.07521(3) 0.04144(12) Uani 1 1 d . . . . .
Br4 Br 0.72590(4) 0.61937(4) -0.12697(3) 0.03867(12) Uani 1 1 d . . . . .
O1 O 1.0390(3) 0.9050(3) 0.1172(2) 0.0435(6) Uani 1 1 d . . . . .
O2 O 0.7391(4) 0.2145(4) 0.5649(3) 0.0595(8) Uani 1 1 d . . . . .
O3 O 0.7667(3) 0.2434(3) 0.4014(2) 0.0453(6) Uani 1 1 d . . . . .
H3O H 0.7390 0.2989 0.3616 0.088(19) Uiso 1 1 calc R . . . .
O4 O 0.6875(3) 0.3999(3) 0.2731(2) 0.0428(6) Uani 1 1 d . . . . .
O5 O 0.5893(3) 0.1877(3) 0.1054(2) 0.0419(6) Uani 1 1 d . . . . .
O1W O 0.3118(3) 0.7873(3) 0.2273(2) 0.0458(6) Uani 1 1 d . . . . .
H1W1 H 0.2991 0.7838 0.2943 0.055 Uiso 1 1 d R U . . .
H2W1 H 0.2248 0.8293 0.1949 0.055 Uiso 1 1 d R U . . .
N1 N 0.6156(4) 0.8423(4) 0.2490(3) 0.0442(7) Uani 1 1 d . . . . .
N2 N 0.8463(5) 1.0388(4) 0.0681(4) 0.0510(9) Uani 1 1 d . . . . .
C1 C 0.7023(6) 0.8016(6) 0.3407(4) 0.0655(13) Uani 1 1 d . . . . .
H1 H 0.6541 0.7662 0.3859 0.079 Uiso 1 1 calc R U . . .
C2 C 0.8635(6) 0.8123(7) 0.3683(5) 0.0727(15) Uani 1 1 d . . . . .
H2 H 0.9254 0.7850 0.4325 0.087 Uiso 1 1 calc R U . . .
C3 C 0.9315(5) 0.8640(5) 0.2994(4) 0.0537(11) Uani 1 1 d . . . . .
H3 H 1.0403 0.8712 0.3171 0.064 Uiso 1 1 calc R U . . .
C4 C 0.8406(4) 0.9051(4) 0.2045(3) 0.0339(7) Uani 1 1 d . . . . .
C5 C 0.6787(4) 0.8934(4) 0.1809(3) 0.0362(8) Uani 1 1 d . . . . .
H5 H 0.6143 0.9211 0.1178 0.043 Uiso 1 1 calc R U . . .
C6 C 0.9171(4) 0.9513(4) 0.1262(3) 0.0351(7) Uani 1 1 d . . . . .
C7 C 0.7112(4) 0.2748(4) 0.4885(3) 0.0364(8) Uani 1 1 d . . . . .
C8 C 0.6016(4) 0.3926(4) 0.4936(3) 0.0306(7) Uani 1 1 d . . . . .
C9 C 0.6629(4) 0.5468(4) 0.5534(3) 0.0325(7) Uani 1 1 d . . . . .
C10 C 0.5619(4) 0.6532(4) 0.5609(3) 0.0304(7) Uani 1 1 d . . . . .
C11 C 0.6164(4) 0.3261(4) 0.1595(3) 0.0312(7) Uani 1 1 d . . . . .
C12 C 0.5577(4) 0.4227(4) 0.0807(3) 0.0285(7) Uani 1 1 d . . . . .
C13 C 0.6562(4) 0.4755(4) 0.0295(3) 0.0281(7) Uani 1 1 d . . . . .
C14 C 0.5983(4) 0.5517(4) -0.0517(3) 0.0279(7) Uani 1 1 d . . . . .
H1N H 0.515(6) 0.831(5) 0.236(4) 0.061(14) Uiso 1 1 d . . . . .
H21 H 0.768(6) 1.074(5) 0.080(4) 0.059(13) Uiso 1 1 d . . . . .
H22 H 0.883(6) 1.055(5) 0.020(4) 0.055(13) Uiso 1 1 d . . . . .

loop_
_atom_site_aniso_label
_atom_site_aniso_U_11
_atom_site_aniso_U_22
_atom_site_aniso_U_33
_atom_site_aniso_U_23
_atom_site_aniso_U_13
_atom_site_aniso_U_12
Br1 0.0244(2) 0.0739(3) 0.0535(2) 0.0172(2) 0.00777(17) 0.00295(19)
Br2 0.0585(3) 0.0360(2) 0.0611(3) 0.00635(19) 0.0249(2) -0.00171(19)
Br3 0.02642(19) 0.0648(3) 0.0488(2) 0.0345(2) 0.01728(16) 0.02127(17)
Br4 0.0337(2) 0.0529(2) 0.0475(2) 0.03151(18) 0.02311(17) 0.01453(17)
O1 0.0324(14) 0.0572(16) 0.0557(16) 0.0298(14) 0.0231(12) 0.0199(12)
O2 0.070(2) 0.086(2) 0.0630(18) 0.0575(17) 0.0395(16) 0.0481(18)
O3 0.0531(16) 0.0589(17) 0.0471(14) 0.0352(13) 0.0274(13) 0.0349(14)
O4 0.0520(16) 0.0522(16) 0.0328(13) 0.0247(12) 0.0152(12) 0.0179(13)
O5 0.0474(15) 0.0384(15) 0.0472(14) 0.0211(12) 0.0183(12) 0.0196(12)
O1W 0.0395(15) 0.0560(16) 0.0537(15) 0.0257(13) 0.0245(13) 0.0132(13)
N1 0.0387(19) 0.0508(19) 0.0526(19) 0.0221(16) 0.0238(16) 0.0134(16)
N2 0.052(2) 0.060(2) 0.073(2) 0.043(2) 0.040(2) 0.0325(18)
C1 0.064(3) 0.100(4) 0.065(3) 0.055(3) 0.037(2) 0.029(3)
C2 0.062(3) 0.123(5) 0.066(3) 0.066(3) 0.029(2) 0.039(3)
C3 0.039(2) 0.082(3) 0.056(2) 0.039(2) 0.022(2) 0.025(2)
C4 0.0330(18) 0.0339(18) 0.0365(17) 0.0128(15) 0.0130(15) 0.0133(15)
C5 0.0354(19) 0.0372(19) 0.0399(18) 0.0171(16) 0.0139(16) 0.0129(16)
C6 0.0337(19) 0.0352(18) 0.0375(18) 0.0149(15) 0.0113(15) 0.0104(15)
C7 0.0375(19) 0.046(2) 0.0365(18) 0.0241(16) 0.0162(16) 0.0177(17)
C8 0.0321(18) 0.0400(19) 0.0272(15) 0.0192(14) 0.0120(14) 0.0123(15)
C9 0.0256(16) 0.045(2) 0.0283(16) 0.0157(15) 0.0092(13) 0.0048(15)
C10 0.0332(18) 0.0306(17) 0.0289(16) 0.0120(14) 0.0119(14) 0.0026(14)
C11 0.0279(17) 0.042(2) 0.0372(18) 0.0239(16) 0.0176(15) 0.0170(15)
C12 0.0327(18) 0.0318(17) 0.0269(15) 0.0145(14) 0.0129(14) 0.0138(14)
C13 0.0233(15) 0.0365(18) 0.0285(15) 0.0142(14) 0.0103(13) 0.0124(14)
C14 0.0281(16) 0.0331(17) 0.0276(15) 0.0131(14) 0.0134(13) 0.0083(14)

loop_
_atom_type_symbol
_atom_type_description
_atom_type_scat_dispersion_real
_atom_type_scat_dispersion_imag
_atom_type_scat_source
C C 0.0033 0.0016 'International Tables Vol C Tables 4.2.6.8 and 6.1.1.4'
H H 0.0000 0.0000 'International Tables Vol C Tables 4.2.6.8 and 6.1.1.4'
Br Br -0.2901 2.4595 'International Tables Vol C Tables 4.2.6.8 and 6.1.1.4'
N N 0.0061 0.0033 'International Tables Vol C Tables 4.2.6.8 and 6.1.1.4'
O O 0.0106 0.0060 'International Tables Vol C Tables 4.2.6.8 and 6.1.1.4'

loop_
_geom_angle_atom_site_label_1
_geom_angle_atom_site_label_2
_geom_angle_atom_site_label_3
_geom_angle
_geom_angle_site_symmetry_1
_geom_angle_site_symmetry_3
_geom_angle_publ_flag
C7 O3 H3O 109.5 . . ?
H1W1 O1W H2W1 101.8 . . ?
C1 N1 C5 122.6(4) . . ?
C1 N1 H1N 115(3) . . ?
C5 N1 H1N 123(3) . . ?
C6 N2 H21 122(3) . . ?
C6 N2 H22 116(3) . . ?
H21 N2 H22 122(4) . . ?
N1 C1 C2 119.7(4) . . ?
N1 C1 H1 120.1 . . ?
C2 C1 H1 120.1 . . ?
C1 C2 C3 118.9(4) . . ?
C1 C2 H2 120.5 . . ?
C3 C2 H2 120.5 . . ?
C2 C3 C4 120.9(4) . . ?
C2 C3 H3 119.6 . . ?
C4 C3 H3 119.6 . . ?
C3 C4 C5 118.1(3) . . ?
C3 C4 C6 119.4(3) . . ?
C5 C4 C6 122.5(3) . . ?
N1 C5 C4 119.8(3) . . ?
N1 C5 H5 120.1 . . ?
C4 C5 H5 120.1 . . ?
O1 C6 N2 123.3(4) . . ?
O1 C6 C4 119.5(3) . . ?
N2 C6 C4 117.1(3) . . ?
O2 C7 O3 123.6(3) . . ?
O2 C7 C8 119.0(3) . . ?
O3 C7 C8 117.3(3) . . ?
C9 C8 C10 118.9(3) . 2_666 ?
C9 C8 C7 120.8(3) . . ?
C10 C8 C7 120.3(3) 2_666 . ?
C8 C9 C10 120.4(3) . . ?
C8 C9 Br1 118.4(2) . . ?
C10 C9 Br1 121.1(3) . . ?
C9 C10 C8 120.7(3) . 2_666 ?
C9 C10 Br2 121.2(3) . . ?
C8 C10 Br2 118.1(2) 2_666 . ?
O5 C11 O4 128.2(3) . . ?
O5 C11 C12 116.5(3) . . ?
O4 C11 C12 115.3(3) . . ?
C13 C12 C14 119.6(3) . 2_665 ?
C13 C12 C11 120.0(3) . . ?
C14 C12 C11 120.2(3) 2_665 . ?
C12 C13 C14 120.2(3) . . ?
C12 C13 Br3 118.8(2) . . ?
C14 C13 Br3 121.0(2) . . ?
C12 C14 C13 120.2(3) 2_665 . ?
C12 C14 Br4 118.3(2) 2_665 . ?
C13 C14 Br4 121.5(2) . . ?

loop_
_geom_bond_atom_site_label_1
_geom_bond_atom_site_label_2
_geom_bond_distance
_geom_bond_site_symmetry_2
_geom_bond_publ_flag
Br1 C9 1.892(3) . ?
Br2 C10 1.885(3) . ?
Br3 C13 1.885(3) . ?
Br4 C14 1.887(3) . ?
O1 C6 1.229(4) . ?
O2 C7 1.213(4) . ?
O3 C7 1.280(4) . ?
O3 H3O 0.8200 . ?
O4 C11 1.267(4) . ?
O5 C11 1.228(4) . ?
O1W H1W1 0.8765 . ?
O1W H2W1 0.9313 . ?
N1 C1 1.332(5) . ?
N1 C5 1.337(5) . ?
N1 H1N 0.87(5) . ?
N2 C6 1.319(5) . ?
N2 H21 0.83(5) . ?
N2 H22 0.81(5) . ?
C1 C2 1.376(7) . ?
C1 H1 0.9300 . ?
C2 C3 1.375(6) . ?
C2 H2 0.9300 . ?
C3 C4 1.377(5) . ?
C3 H3 0.9300 . ?
C4 C5 1.388(5) . ?
C4 C6 1.498(5) . ?
C5 H5 0.9300 . ?
C7 C8 1.524(4) . ?
C8 C9 1.388(5) . ?
C8 C10 1.391(5) 2_666 ?
C9 C10 1.391(5) . ?
C10 C8 1.391(5) 2_666 ?
C11 C12 1.527(4) . ?
C12 C13 1.393(4) . ?
C12 C14 1.394(4) 2_665 ?
C13 C14 1.396(4) . ?
C14 C12 1.394(4) 2_665 ?
